data_1504003
loop_
_publ_author_name
'Liu, Yan-kai'
'Ma, Chao'
'Jiang, Kun'
'Liu, Tian-Yu'
'Chen, Ying-Chun'

_publ_section_title
;
 Asymmetric tandem Michael addition-Wittig reaction to cyclohexenone
 annulation.
;
_journal_issue 13
_journal_name_full 'Organic letters'
_journal_page_first 2848
_journal_page_last 2851
_journal_paper_doi 10.1021/ol9010568
_journal_volume 11
_journal_year 2009
_chemical_absolute_configuration ad
_chemical_formula_sum 'C17 H19 Br O3'
_chemical_formula_weight 351.23
_chemical_name_systematic
;
 ?
;
_space_group_IT_number 19
_symmetry_cell_setting orthorhombic
_symmetry_space_group_name_Hall 'P 2ac 2ab'
_symmetry_space_group_name_H-M 'P 21 21 21'
_atom_sites_solution_hydrogens geom
_atom_sites_solution_primary direct
_atom_sites_solution_secondary difmap
_audit_creation_method SHELXL-97
_cell_angle_alpha 90.00
_cell_angle_beta 90.00
_cell_angle_gamma 90.00
_cell_formula_units_Z 4
_cell_length_a 9.5718(14)
_cell_length_b 12.1385(18)
_cell_length_c 14.436(2)
_cell_measurement_reflns_used 5898
_cell_measurement_temperature 93(2)
_cell_measurement_theta_max 27.50
_cell_measurement_theta_min 3.06
_cell_volume 1677.3(4)
_computing_cell_refinement 'Rapid Auto Version 3.0 (Rigaku 2004)'
_computing_data_collection 'Rapid Auto Version 3.0 (Rigaku 2004)'
_computing_data_reduction 'Rapid Auto Version 3.0 (Rigaku 2004)'
_computing_molecular_graphics 'Siemens SHELXTL'
_computing_publication_material 'Siemens SHELXTL'
_computing_structure_refinement 'SHELXL-97 (Sheldrick, 1997)'
_computing_structure_solution 'SHELXS-97 (Sheldrick, 1990)'
_diffrn_ambient_temperature 93(2)
_diffrn_measured_fraction_theta_full 0.998
_diffrn_measured_fraction_theta_max 0.998
_diffrn_measurement_device_type 'Rigaku SPIDER'
_diffrn_measurement_method '\w scans'
_diffrn_radiation_monochromator graphite
_diffrn_radiation_source 'Rotating Anode'
_diffrn_radiation_type MoK\a
_diffrn_radiation_wavelength 0.71073
_diffrn_reflns_av_R_equivalents 0.0336
_diffrn_reflns_av_sigmaI/netI 0.0587
_diffrn_reflns_limit_h_max 12
_diffrn_reflns_limit_h_min -12
_diffrn_reflns_limit_k_max 15
_diffrn_reflns_limit_k_min -15
_diffrn_reflns_limit_l_max 15
_diffrn_reflns_limit_l_min -18
_diffrn_reflns_number 13943
_diffrn_reflns_theta_full 27.49
_diffrn_reflns_theta_max 27.49
_diffrn_reflns_theta_min 3.06
_diffrn_standards_decay_% 0
_diffrn_standards_interval_count 0
_diffrn_standards_interval_time 0
_diffrn_standards_number 0
_exptl_absorpt_coefficient_mu 2.458
_exptl_absorpt_correction_T_max 0.6392
_exptl_absorpt_correction_T_min 0.4658
_exptl_absorpt_correction_type empirical
_exptl_crystal_colour Colorless
_exptl_crystal_density_diffrn 1.391
_exptl_crystal_density_method 'not measured'
_exptl_crystal_description Chunk
_exptl_crystal_F_000 720
_exptl_crystal_size_max 0.37
_exptl_crystal_size_mid 0.27
_exptl_crystal_size_min 0.20
_refine_diff_density_max 0.440
_refine_diff_density_min -0.319
_refine_diff_density_rms 0.058
_refine_ls_abs_structure_details 'Flack H D (1983), Acta Cryst. A39, 876-881'
_refine_ls_abs_structure_Flack 0.010(6)
_refine_ls_extinction_method none
_refine_ls_goodness_of_fit_ref 0.982
_refine_ls_hydrogen_treatment constr
_refine_ls_matrix_type full
_refine_ls_number_parameters 209
_refine_ls_number_reflns 3863
_refine_ls_number_restraints 6
_refine_ls_restrained_S_all 0.981
_refine_ls_R_factor_all 0.0322
_refine_ls_R_factor_gt 0.0269
_refine_ls_shift/su_max 0.001
_refine_ls_shift/su_mean 0.000
_refine_ls_structure_factor_coef Fsqd
_refine_ls_weighting_details 'calc w=1/[\s^2^(Fo^2^)+(0.0029P)^2^+0.0000P] where P=(Fo^2^+2Fc^2^)/3'
_refine_ls_weighting_scheme calc
_refine_ls_wR_factor_gt 0.0343
_refine_ls_wR_factor_ref 0.0352
_reflns_number_gt 3354
_reflns_number_total 3863
_reflns_threshold_expression >2sigma(I)
_cod_data_source_file ol9010568_si_001.cif
_cod_data_source_block y2707
_cod_depositor_comments
;
The following automatic conversions were performed:

'_symmetry_cell_setting' value 'Orthorhombic' changed to
'orthorhombic' according to
/home/saulius/struct/CIF-dictionaries/cif_core.dic dictionary named
'cif_core.dic' version 2.4.2 from 2011-04-26.

Automatic conversion script
Id: cif_fix_values 1715 2011-07-08 13:25:40Z adriana 
;
_cod_original_cell_volume 1677.2(4)
_cod_original_sg_symbol_H-M P2(1)2(1)2(1)
_cod_database_code 1504003

loop_
_symmetry_equiv_pos_as_xyz
'x, y, z'
'-x+1/2, -y, z+1/2'
'-x, y+1/2, -z+1/2'
'x+1/2, -y+1/2, -z'

loop_
_atom_site_label
_atom_site_type_symbol
_atom_site_fract_x
_atom_site_fract_y
_atom_site_fract_z
_atom_site_U_iso_or_equiv
_atom_site_adp_type
_atom_site_occupancy
_atom_site_symmetry_multiplicity
_atom_site_calc_flag
_atom_site_refinement_flags
_atom_site_disorder_assembly
_atom_site_disorder_group
Br1 Br 0.56095(2) 0.227081(17) 0.527542(13) 0.02498(5) Uani 1 1 d . . .
O1 O 0.53732(14) 0.98144(10) 0.47186(9) 0.0226(3) Uani 1 1 d . . .
O2 O 0.45900(12) 0.73483(12) 0.36788(7) 0.0198(3) Uani 1 1 d . . .
O3 O 0.68271(13) 0.75747(11) 0.41316(7) 0.0197(4) Uani 1 1 d . . .
C1 C 0.4378(2) 0.55076(15) 0.56531(11) 0.0180(4) Uani 1 1 d . . .
H1 H 0.3521 0.5902 0.5653 0.022 Uiso 1 1 calc R . .
C2 C 0.4370(2) 0.43854(16) 0.54827(11) 0.0197(5) Uani 1 1 d . . .
H2 H 0.3514 0.4012 0.5373 0.024 Uiso 1 1 calc R . .
C3 C 0.5617(3) 0.38132(15) 0.54733(11) 0.0188(4) Uani 1 1 d . . .
C4 C 0.6863(2) 0.43428(18) 0.56323(12) 0.0192(5) Uani 1 1 d . . .
H4 H 0.7718 0.3945 0.5620 0.023 Uiso 1 1 calc R . .
C5 C 0.6857(2) 0.54669(17) 0.58110(11) 0.0172(5) Uani 1 1 d . . .
H5 H 0.7716 0.5834 0.5926 0.021 Uiso 1 1 calc R . .
C6 C 0.5619(2) 0.60670(15) 0.58246(11) 0.0146(4) Uani 1 1 d . . .
C7 C 0.5664(2) 0.72901(15) 0.60010(10) 0.0139(4) Uani 1 1 d . A .
H7 H 0.6667 0.7516 0.6040 0.017 Uiso 1 1 calc R . .
C8 C 0.4955(2) 0.76123(17) 0.69079(11) 0.0174(5) Uani 1 1 d . . .
H8A H 0.3998 0.7302 0.6922 0.021 Uiso 1 1 calc R . .
H8B H 0.5483 0.7295 0.7434 0.021 Uiso 1 1 calc R . .
C9 C 0.4880(2) 0.88387(17) 0.70151(13) 0.0219(5) Uani 1 1 d . . .
H9 H 0.4737 0.9128 0.7619 0.026 Uiso 1 1 calc R . .
C10 C 0.5001(2) 0.95477(17) 0.63179(12) 0.0215(5) Uani 1 1 d . . .
H10 H 0.4985 1.0315 0.6446 0.026 Uiso 1 1 calc R . .
C11 C 0.51588(18) 0.91765(16) 0.53551(13) 0.0170(5) Uani 1 1 d . A .
C12 C 0.49814(18) 0.79450(15) 0.52067(11) 0.0133(4) Uani 1 1 d . . .
H12 H 0.3960 0.7774 0.5200 0.016 Uiso 1 1 calc R A .
C13 C 0.5595(2) 0.76116(15) 0.42799(11) 0.0143(4) Uani 1 1 d . A .
C14 C 0.4988(3) 0.6856(4) 0.2763(2) 0.0208(8) Uani 0.871(13) 1 d PD A 1
C15 C 0.5722(4) 0.7731(4) 0.2201(4) 0.0260(8) Uani 0.871(13) 1 d PD A 1
H15A H 0.6631 0.7895 0.2482 0.031 Uiso 0.871(13) 1 calc PR A 1
H15B H 0.5151 0.8401 0.2190 0.031 Uiso 0.871(13) 1 calc PR A 1
H15C H 0.5861 0.7465 0.1567 0.031 Uiso 0.871(13) 1 calc PR A 1
C16 C 0.5850(5) 0.5824(3) 0.2898(3) 0.0330(10) Uani 0.871(13) 1 d PD A 1
H16A H 0.5961 0.5447 0.2303 0.040 Uiso 0.871(13) 1 calc PR A 1
H16B H 0.5376 0.5334 0.3337 0.040 Uiso 0.871(13) 1 calc PR A 1
H16C H 0.6771 0.6022 0.3143 0.040 Uiso 0.871(13) 1 calc PR A 1
C17 C 0.3563(3) 0.6584(7) 0.2355(2) 0.0463(17) Uani 0.871(13) 1 d PD A 1
H17A H 0.3685 0.6231 0.1750 0.056 Uiso 0.871(13) 1 calc PR A 1
H17B H 0.3022 0.7263 0.2281 0.056 Uiso 0.871(13) 1 calc PR A 1
H17C H 0.3066 0.6082 0.2772 0.056 Uiso 0.871(13) 1 calc PR A 1
C14' C 0.489(2) 0.718(2) 0.2670(15) 0.0208(8) Uani 0.129(13) 1 d PD A 2
C15' C 0.591(3) 0.797(3) 0.223(3) 0.0260(8) Uani 0.129(13) 1 d PD A 2
H15D H 0.5652 0.8728 0.2395 0.031 Uiso 0.129(13) 1 calc PR A 2
H15E H 0.5874 0.7887 0.1554 0.031 Uiso 0.129(13) 1 calc PR A 2
H15F H 0.6852 0.7813 0.2451 0.031 Uiso 0.129(13) 1 calc PR A 2
C16' C 0.541(3) 0.600(2) 0.270(2) 0.0330(10) Uani 0.129(13) 1 d PD A 2
H16D H 0.6340 0.5987 0.2986 0.040 Uiso 0.129(13) 1 calc PR A 2
H16E H 0.5466 0.5711 0.2071 0.040 Uiso 0.129(13) 1 calc PR A 2
H16F H 0.4766 0.5555 0.3069 0.040 Uiso 0.129(13) 1 calc PR A 2
C17' C 0.3457(19) 0.725(3) 0.2215(17) 0.0463(17) Uani 0.129(13) 1 d PD A 2
H17D H 0.2803 0.6765 0.2542 0.056 Uiso 0.129(13) 1 calc PR A 2
H17E H 0.3529 0.7017 0.1566 0.056 Uiso 0.129(13) 1 calc PR A 2
H17F H 0.3117 0.8010 0.2243 0.056 Uiso 0.129(13) 1 calc PR A 2

loop_
_atom_site_aniso_label
_atom_site_aniso_U_11
_atom_site_aniso_U_22
_atom_site_aniso_U_33
_atom_site_aniso_U_23
_atom_site_aniso_U_13
_atom_site_aniso_U_12
Br1 0.03669(12) 0.01529(9) 0.02296(10) 0.00005(10) -0.00345(12) 0.00159(12)
O1 0.0336(10) 0.0171(7) 0.0170(7) 0.0030(7) -0.0004(8) -0.0017(7)
O2 0.0136(8) 0.0324(9) 0.0134(6) -0.0079(6) 0.0018(6) 0.0018(8)
O3 0.0113(7) 0.0306(11) 0.0172(7) 0.0010(6) -0.0001(6) 0.0012(7)
C1 0.0149(11) 0.0186(12) 0.0204(10) 0.0020(8) -0.0030(11) 0.0009(13)
C2 0.0201(11) 0.0203(11) 0.0187(11) 0.0018(8) -0.0026(11) -0.0051(13)
C3 0.0318(12) 0.0147(10) 0.0099(10) 0.0046(7) -0.0013(11) 0.0002(13)
C4 0.0184(12) 0.0213(13) 0.0179(11) 0.0043(9) -0.0005(10) 0.0058(12)
C5 0.0158(12) 0.0217(14) 0.0140(11) 0.0026(9) -0.0017(10) -0.0014(11)
C6 0.0169(11) 0.0164(11) 0.0104(9) 0.0024(8) 0.0019(11) 0.0016(12)
C7 0.0122(9) 0.0161(10) 0.0134(9) 0.0003(8) -0.0023(9) 0.0005(14)
C8 0.0161(10) 0.0226(14) 0.0134(10) 0.0027(9) -0.0005(8) -0.0015(10)
C9 0.0255(13) 0.0259(14) 0.0145(11) -0.0071(9) 0.0002(9) -0.0012(11)
C10 0.0269(13) 0.0161(13) 0.0216(12) -0.0084(10) 0.0003(10) -0.0014(10)
C11 0.0110(11) 0.0190(12) 0.0210(11) -0.0014(10) -0.0005(10) -0.0003(8)
C12 0.0126(9) 0.0142(12) 0.0133(9) -0.0019(9) -0.0006(9) -0.0006(8)
C13 0.0152(10) 0.0114(10) 0.0163(9) 0.0015(8) -0.0008(10) -0.0005(12)
C14 0.0186(12) 0.027(2) 0.0164(13) -0.0099(14) 0.0027(10) 0.0008(15)
C15 0.0252(17) 0.038(2) 0.0146(11) -0.0027(17) -0.0010(14) -0.0004(19)
C16 0.042(3) 0.0284(18) 0.029(2) -0.0142(14) 0.0132(18) -0.0017(18)
C17 0.0234(16) 0.091(5) 0.0249(16) -0.035(2) 0.0044(13) -0.013(2)
C14' 0.0186(12) 0.027(2) 0.0164(13) -0.0099(14) 0.0027(10) 0.0008(15)
C15' 0.0252(17) 0.038(2) 0.0146(11) -0.0027(17) -0.0010(14) -0.0004(19)
C16' 0.042(3) 0.0284(18) 0.029(2) -0.0142(14) 0.0132(18) -0.0017(18)
C17' 0.0234(16) 0.091(5) 0.0249(16) -0.035(2) 0.0044(13) -0.013(2)

loop_
_atom_type_symbol
_atom_type_description
_atom_type_scat_dispersion_real
_atom_type_scat_dispersion_imag
_atom_type_scat_source
C C 0.0033 0.0016 'International Tables Vol C Tables 4.2.6.8 and 6.1.1.4'
H H 0.0000 0.0000 'International Tables Vol C Tables 4.2.6.8 and 6.1.1.4'
O O 0.0106 0.0060 'International Tables Vol C Tables 4.2.6.8 and 6.1.1.4'
Br Br -0.2901 2.4595 'International Tables Vol C Tables 4.2.6.8 and 6.1.1.4'

loop_
_geom_angle_atom_site_label_1
_geom_angle_atom_site_label_2
_geom_angle_atom_site_label_3
_geom_angle
C13 O2 C14' 121.8(7)
C13 O2 C14 119.03(17)
C14' O2 C14 16.3(9)
C2 C1 C6 121.1(2)
C2 C1 H1 119.4
C6 C1 H1 119.4
C3 C2 C1 119.5(2)
C3 C2 H2 120.3
C1 C2 H2 120.3
C4 C3 C2 120.87(18)
C4 C3 Br1 119.38(17)
C2 C3 Br1 119.72(17)
C3 C4 C5 119.1(2)
C3 C4 H4 120.4
C5 C4 H4 120.4
C4 C5 C6 121.4(2)
C4 C5 H5 119.3
C6 C5 H5 119.3
C1 C6 C5 117.99(17)
C1 C6 C7 122.4(2)
C5 C6 C7 119.6(2)
C6 C7 C8 112.61(16)
C6 C7 C12 111.73(14)
C8 C7 C12 108.50(15)
C6 C7 H7 107.9
C8 C7 H7 107.9
C12 C7 H7 107.9
C9 C8 C7 111.38(16)
C9 C8 H8A 109.4
C7 C8 H8A 109.4
C9 C8 H8B 109.4
C7 C8 H8B 109.4
H8A C8 H8B 108.0
C10 C9 C8 124.11(18)
C10 C9 H9 117.9
C8 C9 H9 117.9
C9 C10 C11 121.79(19)
C9 C10 H10 119.1
C11 C10 H10 119.1
O1 C11 C10 122.39(18)
O1 C11 C12 122.51(17)
C10 C11 C12 115.06(17)
C13 C12 C11 110.10(16)
C13 C12 C7 110.77(15)
C11 C12 C7 110.81(14)
C13 C12 H12 108.4
C11 C12 H12 108.4
C7 C12 H12 108.4
O3 C13 O2 125.72(16)
O3 C13 C12 123.25(16)
O2 C13 C12 111.01(16)
O2 C14 C15 108.2(3)
O2 C14 C16 110.8(2)
C15 C14 C16 113.5(2)
O2 C14 C17 101.5(2)
C15 C14 C17 111.2(2)
C16 C14 C17 111.0(2)
O2 C14' C15' 116.5(19)
O2 C14' C16' 99.4(17)
C15' C14' C16' 113.6(5)
O2 C14' C17' 103.9(15)
C15' C14' C17' 111.3(5)
C16' C14' C17' 111.3(5)
C14' C15' H15D 109.5
C14' C15' H15E 109.5
H15D C15' H15E 109.5
C14' C15' H15F 109.5
H15D C15' H15F 109.5
H15E C15' H15F 109.5
C14' C16' H16D 109.5
C14' C16' H16E 109.5
H16D C16' H16E 109.5
C14' C16' H16F 109.5
H16D C16' H16F 109.5
H16E C16' H16F 109.5
C14' C17' H17D 109.5
C14' C17' H17E 109.5
H17D C17' H17E 109.5
C14' C17' H17F 109.5
H17D C17' H17F 109.5
H17E C17' H17F 109.5

loop_
_geom_bond_atom_site_label_1
_geom_bond_atom_site_label_2
_geom_bond_distance
Br1 C3 1.8939(18)
O1 C11 1.219(2)
O2 C13 1.3343(19)
O2 C14' 1.50(2)
O2 C14 1.500(4)
O3 C13 1.199(2)
C1 C2 1.384(2)
C1 C6 1.390(3)
C1 H1 0.9500
C2 C3 1.380(3)
C2 H2 0.9500
C3 C4 1.375(3)
C4 C5 1.389(3)
C4 H4 0.9500
C5 C6 1.391(3)
C5 H5 0.9500
C6 C7 1.507(2)
C7 C8 1.526(2)
C7 C12 1.541(2)
C7 H7 1.0000
C8 C9 1.498(2)
C8 H8A 0.9900
C8 H8B 0.9900
C9 C10 1.329(2)
C9 H9 0.9500
C10 C11 1.469(2)
C10 H10 0.9500
C11 C12 1.520(2)
C12 C13 1.516(2)
C12 H12 1.0000
C14 C15 1.510(3)
C14 C16 1.513(3)
C14 C17 1.522(3)
C15 H15A 0.9800
C15 H15B 0.9800
C15 H15C 0.9800
C16 H16A 0.9800
C16 H16B 0.9800
C16 H16C 0.9800
C17 H17A 0.9800
C17 H17B 0.9800
C17 H17C 0.9800
C14' C15' 1.510(4)
C14' C16' 1.512(4)
C14' C17' 1.522(4)
C15' H15D 0.9800
C15' H15E 0.9800
C15' H15F 0.9800
C16' H16D 0.9800
C16' H16E 0.9800
C16' H16F 0.9800
C17' H17D 0.9800
C17' H17E 0.9800
C17' H17F 0.9800

loop_
_geom_torsion_atom_site_label_1
_geom_torsion_atom_site_label_2
_geom_torsion_atom_site_label_3
_geom_torsion_atom_site_label_4
_geom_torsion
C6 C1 C2 C3 -0.7(3)
C1 C2 C3 C4 0.1(3)
C1 C2 C3 Br1 178.22(12)
C2 C3 C4 C5 0.5(3)
Br1 C3 C4 C5 -177.63(13)
C3 C4 C5 C6 -0.5(3)
C2 C1 C6 C5 0.6(3)
C2 C1 C6 C7 179.24(15)
C4 C5 C6 C1 0.0(3)
C4 C5 C6 C7 -178.67(15)
C1 C6 C7 C8 66.7(2)
C5 C6 C7 C8 -114.72(19)
C1 C6 C7 C12 -55.7(2)
C5 C6 C7 C12 122.86(18)
C6 C7 C8 C9 -173.86(17)
C12 C7 C8 C9 -49.7(2)
C7 C8 C9 C10 19.5(3)
C8 C9 C10 C11 2.9(3)
C9 C10 C11 O1 -174.49(19)
C9 C10 C11 C12 7.7(3)
O1 C11 C12 C13 19.7(2)
C10 C11 C12 C13 -162.47(16)
O1 C11 C12 C7 142.61(18)
C10 C11 C12 C7 -39.6(2)
C6 C7 C12 C13 -52.2(2)
C8 C7 C12 C13 -176.96(16)
C6 C7 C12 C11 -174.72(16)
C8 C7 C12 C11 60.5(2)
C14' O2 C13 O3 -12.2(12)
C14 O2 C13 O3 6.4(3)
C14' O2 C13 C12 169.2(12)
C14 O2 C13 C12 -172.1(2)
C11 C12 C13 O3 72.5(2)
C7 C12 C13 O3 -50.4(3)
C11 C12 C13 O2 -108.95(17)
C7 C12 C13 O2 128.15(16)
C13 O2 C14 C15 -68.4(3)
C14' O2 C14 C15 36(3)
C13 O2 C14 C16 56.6(4)
C14' O2 C14 C16 161(3)
C13 O2 C14 C17 174.5(3)
C14' O2 C14 C17 -81(3)
C13 O2 C14' C15' -40.5(17)
C14 O2 C14' C15' -125(3)
C13 O2 C14' C16' 81.9(14)
C14 O2 C14' C16' -3(3)
C13 O2 C14' C17' -163.2(13)
C14 O2 C14' C17' 112(3)
